data_7020507
loop_
_publ_author_name
'Murray, Caroline'
'Gildea, Brendan'
'M\"uller-Bunz, Helge'
'Harding, Charles J.'
'Morgan, Grace G.'

_publ_section_title
;
 Co-crystallisation of competing structural modes in geometrically
 constrained Jahn-Teller manganese(iii) complexes.
;
_journal_issue 48
_journal_name_full 'Dalton transactions (Cambridge, England : 2003)'
_journal_page_first 14487
_journal_page_last 14489
_journal_paper_doi 10.1039/c2dt31742g
_journal_volume 41
_journal_year 2012
_chemical_formula_moiety 'C30 H34 Mn N4 O4, C30 H30 Mn N4 O2, 2 (Cl O4)'
_chemical_formula_sum 'C60 H64 Cl2 Mn2 N8 O14'
_chemical_formula_weight 1301.97
_chemical_name_systematic
;
?
;
_space_group_IT_number 14
_symmetry_cell_setting monoclinic
_symmetry_space_group_name_Hall '-P 2yn'
_symmetry_space_group_name_H-M 'P 1 21/n 1'
_atom_sites_solution_hydrogens geom
_atom_sites_solution_primary direct
_atom_sites_solution_secondary difmap
_audit_creation_method SHELXL-97
_cell_angle_alpha 90.00
_cell_angle_beta 95.026(3)
_cell_angle_gamma 90.00
_cell_formula_units_Z 2
_cell_length_a 11.041(2)
_cell_length_b 22.468(4)
_cell_length_c 11.656(2)
_cell_measurement_reflns_used 5535
_cell_measurement_temperature 100(2)
_cell_measurement_theta_max 29.40
_cell_measurement_theta_min 2.44
_cell_volume 2880.4(9)
_computing_cell_refinement 'Bruker SAINT'
_computing_data_collection 'Bruker SMART'
_computing_data_reduction 'Bruker SAINT'
_computing_molecular_graphics 'Bruker SHELXTL'
_computing_publication_material 'Bruker SHELXTL'
_computing_structure_refinement 'SHELXL-97 (Sheldrick, 2008)'
_computing_structure_solution 'SHELXS-97 (Sheldrick, 2008)'
_diffrn_ambient_temperature 100(2)
_diffrn_detector_area_resol_mean 8.366
_diffrn_measured_fraction_theta_full 0.998
_diffrn_measured_fraction_theta_max 0.998
_diffrn_measurement_device_type 'CCD area detector'
_diffrn_measurement_method '\f and \w scans'
_diffrn_radiation_monochromator graphite
_diffrn_radiation_source 'sealed tube'
_diffrn_radiation_type MoK\a
_diffrn_radiation_wavelength 0.71073
_diffrn_reflns_av_R_equivalents 0.0485
_diffrn_reflns_av_sigmaI/netI 0.0434
_diffrn_reflns_limit_h_max 13
_diffrn_reflns_limit_h_min -13
_diffrn_reflns_limit_k_max 27
_diffrn_reflns_limit_k_min -27
_diffrn_reflns_limit_l_max 14
_diffrn_reflns_limit_l_min -14
_diffrn_reflns_number 23011
_diffrn_reflns_theta_full 26.00
_diffrn_reflns_theta_max 26.00
_diffrn_reflns_theta_min 1.81
_exptl_absorpt_coefficient_mu 0.607
_exptl_absorpt_correction_T_max 0.7934
_exptl_absorpt_correction_T_min 0.5892
_exptl_absorpt_correction_type multi-scan
_exptl_absorpt_process_details
;
SADABS v.2.10 (Bruker,2003) was used for absorption correction.
R(int) for selected reflections was 0.094 before and 0.040 after
correction. The Ratio of minimum to maximum transmission is 0.742631.
The \l/2 correction factor is 0.0015
;
_exptl_crystal_colour red
_exptl_crystal_density_diffrn 1.501
_exptl_crystal_density_method 'not measured'
_exptl_crystal_description block
_exptl_crystal_F_000 1352
_exptl_crystal_size_max 0.80
_exptl_crystal_size_mid 0.50
_exptl_crystal_size_min 0.40
_refine_diff_density_max 0.641
_refine_diff_density_min -0.500
_refine_diff_density_rms 0.084
_refine_ls_extinction_method none
_refine_ls_goodness_of_fit_ref 1.075
_refine_ls_hydrogen_treatment mixed
_refine_ls_matrix_type full
_refine_ls_number_parameters 401
_refine_ls_number_reflns 5654
_refine_ls_number_restraints 0
_refine_ls_restrained_S_all 1.075
_refine_ls_R_factor_all 0.0599
_refine_ls_R_factor_gt 0.0442
_refine_ls_shift/su_max 0.001
_refine_ls_shift/su_mean 0.000
_refine_ls_structure_factor_coef Fsqd
_refine_ls_weighting_details 'calc w=1/[\s^2^(Fo^2^)+(0.0561P)^2^+1.2746P] where P=(Fo^2^+2Fc^2^)/3'
_refine_ls_weighting_scheme calc
_refine_ls_wR_factor_gt 0.1042
_refine_ls_wR_factor_ref 0.1130
_reflns_number_gt 4497
_reflns_number_total 5654
_reflns_threshold_expression I>2\s(I)
_cod_data_source_file c2dt31742g.txt
_cod_data_source_block mor184
_cod_original_sg_symbol_H-M 'P 21/n'
_cod_database_code 7020507

loop_
_symmetry_equiv_pos_as_xyz
'x, y, z'
'-x+1/2, y+1/2, -z+1/2'
'-x, -y, -z'
'x-1/2, -y-1/2, z-1/2'

loop_
_atom_site_label
_atom_site_type_symbol
_atom_site_fract_x
_atom_site_fract_y
_atom_site_fract_z
_atom_site_U_iso_or_equiv
_atom_site_adp_type
_atom_site_occupancy
_atom_site_symmetry_multiplicity
_atom_site_calc_flag
_atom_site_refinement_flags
Mn1 Mn 0.5000 0.0000 0.5000 0.01463(14) Uani 1 2 d S
O1 O 0.35325(15) 0.02749(7) 0.54930(14) 0.0172(4) Uani 1 1 d .
C1 C 0.3004(2) 0.07899(11) 0.5214(2) 0.0159(5) Uani 1 1 d .
C2 C 0.2271(2) 0.10559(12) 0.6011(2) 0.0196(6) Uani 1 1 d .
C29 C 0.2164(2) 0.07561(13) 0.7141(2) 0.0246(6) Uani 1 1 d .
H29A H 0.2919 0.0812 0.7637 0.037 Uiso 1 1 calc R
H29B H 0.2018 0.0330 0.7015 0.037 Uiso 1 1 calc R
H29C H 0.1484 0.0930 0.7512 0.037 Uiso 1 1 calc R
C3 C 0.1705(2) 0.15893(12) 0.5716(2) 0.0232(6) Uani 1 1 d .
H3 H 0.1212 0.1768 0.6249 0.028 Uiso 1 1 calc R
C4 C 0.1822(2) 0.18752(12) 0.4684(2) 0.0238(6) Uani 1 1 d .
H4 H 0.1429 0.2246 0.4520 0.029 Uiso 1 1 calc R
C5 C 0.2516(2) 0.16164(11) 0.3896(2) 0.0203(6) Uani 1 1 d .
H5 H 0.2590 0.1806 0.3177 0.024 Uiso 1 1 calc R
C6 C 0.3115(2) 0.10746(11) 0.4146(2) 0.0172(5) Uani 1 1 d .
C7 C 0.3756(2) 0.07941(11) 0.3277(2) 0.0175(5) Uani 1 1 d .
H7 H 0.3618 0.0944 0.2515 0.021 Uiso 1 1 calc R
N1 N 0.45013(19) 0.03576(9) 0.34376(17) 0.0163(4) Uani 1 1 d .
C8 C 0.4926(2) 0.00695(11) 0.2420(2) 0.0188(5) Uani 1 1 d .
H8A H 0.5806 -0.0017 0.2559 0.023 Uiso 1 1 calc R
H8B H 0.4809 0.0343 0.1753 0.023 Uiso 1 1 calc R
C9 C 0.4233(2) -0.05111(12) 0.2138(2) 0.0204(6) Uani 1 1 d .
H9A H 0.3362 -0.0409 0.1980 0.025 Uiso 1 1 calc R
H9B H 0.4512 -0.0669 0.1413 0.025 Uiso 1 1 calc R
C10 C 0.4322(2) -0.10087(11) 0.3008(2) 0.0189(5) Uani 1 1 d .
C11 C 0.4436(3) -0.15883(12) 0.2628(2) 0.0261(6) Uani 1 1 d .
H11 H 0.4568 -0.1664 0.1847 0.031 Uiso 1 1 calc R
C12 C 0.4356(3) -0.20547(12) 0.3384(3) 0.0294(7) Uani 1 1 d .
H12 H 0.4433 -0.2454 0.3131 0.035 Uiso 1 1 calc R
C13 C 0.4163(2) -0.19350(12) 0.4511(3) 0.0255(6) Uani 1 1 d .
H13 H 0.4070 -0.2248 0.5044 0.031 Uiso 1 1 calc R
C14 C 0.4110(2) -0.13496(12) 0.4846(2) 0.0205(6) Uani 1 1 d .
H14 H 0.3999 -0.1267 0.5629 0.025 Uiso 1 1 calc R
N2 N 0.42051(18) -0.08886(9) 0.41268(18) 0.0176(5) Uani 1 1 d .
Mn2 Mn 1.0000 0.0000 1.0000 0.01348(14) Uani 1 2 d S
O2 O 0.95604(16) 0.03016(7) 0.85206(14) 0.0179(4) Uani 1 1 d .
C15 C 0.9267(2) 0.08426(11) 0.8149(2) 0.0153(5) Uani 1 1 d .
C16 C 0.8930(2) 0.09240(11) 0.6957(2) 0.0175(5) Uani 1 1 d .
C30 C 0.8871(3) 0.04095(12) 0.6144(2) 0.0238(6) Uani 1 1 d .
H30A H 0.8476 0.0535 0.5397 0.036 Uiso 1 1 calc R
H30B H 0.8401 0.0087 0.6455 0.036 Uiso 1 1 calc R
H30C H 0.9696 0.0269 0.6045 0.036 Uiso 1 1 calc R
C17 C 0.8685(2) 0.14931(12) 0.6557(2) 0.0202(6) Uani 1 1 d .
H17 H 0.8480 0.1550 0.5756 0.024 Uiso 1 1 calc R
C18 C 0.8726(2) 0.19906(12) 0.7282(2) 0.0235(6) Uani 1 1 d .
H18 H 0.8542 0.2376 0.6980 0.028 Uiso 1 1 calc R
C19 C 0.9036(2) 0.19107(11) 0.8433(2) 0.0215(6) Uani 1 1 d .
H19 H 0.9066 0.2244 0.8935 0.026 Uiso 1 1 calc R
C20 C 0.9312(2) 0.13421(11) 0.8883(2) 0.0176(5) Uani 1 1 d .
C21 C 0.9737(2) 0.13045(11) 1.0074(2) 0.0160(5) Uani 1 1 d .
H21 H 0.9774 0.1670 1.0486 0.019 Uiso 1 1 calc R
N3 N 1.00750(18) 0.08378(9) 1.06628(17) 0.0147(4) Uani 1 1 d .
C22 C 1.0484(2) 0.09412(11) 1.1883(2) 0.0167(5) Uani 1 1 d .
H22A H 1.0756 0.1359 1.1984 0.020 Uiso 1 1 calc R
H22B H 1.1189 0.0681 1.2107 0.020 Uiso 1 1 calc R
C23 C 0.9477(2) 0.08176(11) 1.2676(2) 0.0191(5) Uani 1 1 d .
H23A H 0.9236 0.0394 1.2602 0.023 Uiso 1 1 calc R
H23B H 0.9800 0.0887 1.3484 0.023 Uiso 1 1 calc R
C24 C 0.8380(2) 0.11976(11) 1.2411(2) 0.0173(5) Uani 1 1 d .
C25 C 0.8270(2) 0.17561(11) 1.2910(2) 0.0212(6) Uani 1 1 d .
H25 H 0.8890 0.1900 1.3457 0.025 Uiso 1 1 calc R
C26 C 0.7250(3) 0.20994(12) 1.2604(2) 0.0257(6) Uani 1 1 d .
H26 H 0.7160 0.2481 1.2937 0.031 Uiso 1 1 calc R
C27 C 0.6367(2) 0.18769(12) 1.1805(2) 0.0253(6) Uani 1 1 d .
H27 H 0.5656 0.2101 1.1578 0.030 Uiso 1 1 calc R
C28 C 0.6543(2) 0.13214(12) 1.1346(2) 0.0223(6) Uani 1 1 d .
H28 H 0.5936 0.1170 1.0795 0.027 Uiso 1 1 calc R
N4 N 0.7521(2) 0.09833(9) 1.16345(19) 0.0199(5) Uani 1 1 d .
O3 O 0.80067(17) 0.00001(9) 1.02730(17) 0.0201(4) Uani 1 1 d .
H1O3 H 0.778(3) 0.0282(13) 1.068(2) 0.019(8) Uiso 1 1 d .
H2O3 H 0.767(3) -0.0292(14) 1.035(2) 0.020(8) Uiso 1 1 d .
Cl Cl 0.31760(6) 0.16196(3) 0.99784(5) 0.01770(15) Uani 1 1 d .
O4 O 0.36479(17) 0.10269(8) 0.98295(17) 0.0272(4) Uani 1 1 d .
O5 O 0.40725(17) 0.20474(8) 0.97286(17) 0.0287(5) Uani 1 1 d .
O6 O 0.20962(17) 0.16997(9) 0.92309(17) 0.0287(5) Uani 1 1 d .
O7 O 0.2892(2) 0.16824(9) 1.11446(17) 0.0359(5) Uani 1 1 d .

loop_
_atom_site_aniso_label
_atom_site_aniso_U_11
_atom_site_aniso_U_22
_atom_site_aniso_U_33
_atom_site_aniso_U_23
_atom_site_aniso_U_13
_atom_site_aniso_U_12
Mn1 0.0153(3) 0.0167(3) 0.0122(3) 0.0014(2) 0.0032(2) -0.0003(2)
O1 0.0166(9) 0.0186(9) 0.0170(9) 0.0021(7) 0.0040(7) -0.0005(7)
C1 0.0124(12) 0.0174(12) 0.0176(13) -0.0020(10) 0.0001(10) -0.0045(10)
C2 0.0136(13) 0.0235(14) 0.0219(14) -0.0028(11) 0.0031(10) -0.0067(11)
C29 0.0187(13) 0.0346(16) 0.0219(14) -0.0023(12) 0.0097(11) 0.0001(12)
C3 0.0152(13) 0.0267(15) 0.0279(15) -0.0099(12) 0.0035(11) -0.0021(11)
C4 0.0219(14) 0.0171(13) 0.0318(16) -0.0030(11) -0.0014(12) 0.0022(11)
C5 0.0191(13) 0.0206(13) 0.0210(14) 0.0004(11) 0.0000(11) -0.0027(11)
C6 0.0131(12) 0.0193(13) 0.0189(13) -0.0032(10) -0.0008(10) -0.0040(10)
C7 0.0183(13) 0.0186(13) 0.0155(13) 0.0042(10) 0.0000(10) -0.0047(10)
N1 0.0171(11) 0.0182(11) 0.0140(11) 0.0016(8) 0.0037(8) -0.0034(9)
C8 0.0224(14) 0.0200(13) 0.0147(13) 0.0024(10) 0.0054(10) -0.0009(11)
C9 0.0221(14) 0.0268(14) 0.0126(13) -0.0031(11) 0.0026(10) -0.0018(11)
C10 0.0118(12) 0.0216(13) 0.0235(14) -0.0023(11) 0.0019(10) -0.0014(10)
C11 0.0265(15) 0.0255(15) 0.0271(15) -0.0050(12) 0.0063(12) 0.0006(12)
C12 0.0299(16) 0.0196(14) 0.0386(18) -0.0052(12) 0.0031(13) 0.0041(12)
C13 0.0203(14) 0.0219(14) 0.0338(16) 0.0073(12) -0.0007(12) -0.0010(11)
C14 0.0126(12) 0.0262(14) 0.0225(14) 0.0027(11) 0.0003(10) -0.0026(11)
N2 0.0136(11) 0.0206(11) 0.0186(11) 0.0015(9) 0.0021(9) -0.0017(8)
Mn2 0.0154(3) 0.0122(3) 0.0129(3) 0.0007(2) 0.0012(2) -0.0003(2)
O2 0.0227(10) 0.0158(9) 0.0154(9) 0.0017(7) 0.0015(7) 0.0025(7)
C15 0.0086(11) 0.0179(12) 0.0199(13) 0.0029(10) 0.0041(10) -0.0015(9)
C16 0.0109(12) 0.0229(13) 0.0189(13) 0.0003(10) 0.0031(10) 0.0002(10)
C30 0.0250(15) 0.0283(15) 0.0179(14) 0.0028(11) 0.0007(11) 0.0021(12)
C17 0.0116(12) 0.0283(14) 0.0202(14) 0.0063(11) -0.0006(10) 0.0012(11)
C18 0.0183(14) 0.0177(13) 0.0340(16) 0.0085(11) -0.0007(12) 0.0021(11)
C19 0.0180(13) 0.0159(13) 0.0304(15) 0.0023(11) 0.0013(11) 0.0001(10)
C20 0.0104(12) 0.0190(13) 0.0236(14) 0.0030(11) 0.0020(10) -0.0016(10)
C21 0.0109(12) 0.0156(12) 0.0221(14) -0.0022(10) 0.0045(10) -0.0031(10)
N3 0.0129(10) 0.0154(10) 0.0162(11) 0.0002(8) 0.0029(8) -0.0006(8)
C22 0.0157(12) 0.0164(12) 0.0174(13) -0.0024(10) -0.0015(10) -0.0030(10)
C23 0.0247(14) 0.0172(13) 0.0154(13) -0.0010(10) 0.0022(11) -0.0010(11)
C24 0.0203(13) 0.0184(13) 0.0139(13) 0.0006(10) 0.0059(10) -0.0010(10)
C25 0.0260(14) 0.0213(14) 0.0167(13) -0.0035(10) 0.0035(11) -0.0042(11)
C26 0.0337(16) 0.0200(14) 0.0247(15) -0.0029(11) 0.0097(12) 0.0038(12)
C27 0.0193(14) 0.0264(15) 0.0309(16) 0.0003(12) 0.0053(12) 0.0054(11)
C28 0.0187(13) 0.0235(14) 0.0248(15) -0.0005(11) 0.0021(11) -0.0030(11)
N4 0.0196(11) 0.0179(11) 0.0226(12) -0.0017(9) 0.0036(9) -0.0019(9)
O3 0.0196(10) 0.0149(10) 0.0268(11) -0.0047(8) 0.0069(8) -0.0028(8)
Cl 0.0202(3) 0.0164(3) 0.0167(3) 0.0002(2) 0.0032(2) -0.0019(2)
O4 0.0239(10) 0.0209(10) 0.0362(12) -0.0052(8) 0.0001(9) 0.0026(8)
O5 0.0251(10) 0.0274(10) 0.0338(11) 0.0055(9) 0.0033(9) -0.0096(8)
O6 0.0206(10) 0.0285(10) 0.0358(12) 0.0061(9) -0.0042(9) 0.0009(8)
O7 0.0602(15) 0.0279(11) 0.0212(11) -0.0034(8) 0.0131(10) -0.0075(10)

loop_
_atom_type_symbol
_atom_type_description
_atom_type_scat_dispersion_real
_atom_type_scat_dispersion_imag
_atom_type_scat_source
C C 0.0033 0.0016 'International Tables Vol C Tables 4.2.6.8 and 6.1.1.4'
H H 0.0000 0.0000 'International Tables Vol C Tables 4.2.6.8 and 6.1.1.4'
N N 0.0061 0.0033 'International Tables Vol C Tables 4.2.6.8 and 6.1.1.4'
O O 0.0106 0.0060 'International Tables Vol C Tables 4.2.6.8 and 6.1.1.4'
Cl Cl 0.1484 0.1585 'International Tables Vol C Tables 4.2.6.8 and 6.1.1.4'
Mn Mn 0.3368 0.7283 'International Tables Vol C Tables 4.2.6.8 and 6.1.1.4'

loop_
_geom_angle_atom_site_label_1
_geom_angle_atom_site_label_2
_geom_angle_atom_site_label_3
_geom_angle
_geom_angle_site_symmetry_1
_geom_angle_site_symmetry_3
O1 Mn1 O1 180.0 3_656 .
O1 Mn1 N1 88.31(8) 3_656 3_656
O1 Mn1 N1 91.69(8) . 3_656
O1 Mn1 N1 91.69(8) 3_656 .
O1 Mn1 N1 88.31(8) . .
N1 Mn1 N1 180.0 3_656 .
O1 Mn1 N2 83.59(7) 3_656 .
O1 Mn1 N2 96.41(7) . .
N1 Mn1 N2 96.50(8) 3_656 .
N1 Mn1 N2 83.50(8) . .
O1 Mn1 N2 96.42(7) 3_656 3_656
O1 Mn1 N2 83.59(7) . 3_656
N1 Mn1 N2 83.50(8) 3_656 3_656
N1 Mn1 N2 96.50(8) . 3_656
N2 Mn1 N2 180.0 . 3_656
C1 O1 Mn1 126.02(15) . .
O1 C1 C6 122.8(2) . .
O1 C1 C2 118.2(2) . .
C6 C1 C2 119.0(2) . .
C3 C2 C1 118.4(2) . .
C3 C2 C29 122.8(2) . .
C1 C2 C29 118.8(2) . .
C2 C29 H29A 109.5 . .
C2 C29 H29B 109.5 . .
H29A C29 H29B 109.5 . .
C2 C29 H29C 109.5 . .
H29A C29 H29C 109.5 . .
H29B C29 H29C 109.5 . .
C4 C3 C2 123.1(2) . .
C4 C3 H3 118.5 . .
C2 C3 H3 118.5 . .
C5 C4 C3 119.0(2) . .
C5 C4 H4 120.5 . .
C3 C4 H4 120.5 . .
C4 C5 C6 120.6(2) . .
C4 C5 H5 119.7 . .
C6 C5 H5 119.7 . .
C5 C6 C1 119.9(2) . .
C5 C6 C7 119.2(2) . .
C1 C6 C7 120.7(2) . .
N1 C7 C6 125.7(2) . .
N1 C7 H7 117.1 . .
C6 C7 H7 117.1 . .
C7 N1 C8 117.8(2) . .
C7 N1 Mn1 123.75(17) . .
C8 N1 Mn1 118.22(16) . .
N1 C8 C9 111.1(2) . .
N1 C8 H8A 109.4 . .
C9 C8 H8A 109.4 . .
N1 C8 H8B 109.4 . .
C9 C8 H8B 109.4 . .
H8A C8 H8B 108.0 . .
C10 C9 C8 119.0(2) . .
C10 C9 H9A 107.6 . .
C8 C9 H9A 107.6 . .
C10 C9 H9B 107.6 . .
C8 C9 H9B 107.6 . .
H9A C9 H9B 107.0 . .
N2 C10 C11 121.1(2) . .
N2 C10 C9 119.7(2) . .
C11 C10 C9 119.0(2) . .
C12 C11 C10 119.8(3) . .
C12 C11 H11 120.1 . .
C10 C11 H11 120.1 . .
C13 C12 C11 119.1(3) . .
C13 C12 H12 120.4 . .
C11 C12 H12 120.4 . .
C14 C13 C12 118.2(3) . .
C14 C13 H13 120.9 . .
C12 C13 H13 120.9 . .
N2 C14 C13 123.6(3) . .
N2 C14 H14 118.2 . .
C13 C14 H14 118.2 . .
C14 N2 C10 117.9(2) . .
C14 N2 Mn1 115.31(17) . .
C10 N2 Mn1 121.30(16) . .
O2 Mn2 O2 180.0 3_757 .
O2 Mn2 N3 90.77(8) 3_757 3_757
O2 Mn2 N3 89.23(8) . 3_757
O2 Mn2 N3 89.23(8) 3_757 .
O2 Mn2 N3 90.77(8) . .
N3 Mn2 N3 180.0 3_757 .
O2 Mn2 O3 87.27(7) 3_757 3_757
O2 Mn2 O3 92.73(7) . 3_757
N3 Mn2 O3 87.36(8) 3_757 3_757
N3 Mn2 O3 92.64(8) . 3_757
O2 Mn2 O3 92.72(7) 3_757 .
O2 Mn2 O3 87.27(7) . .
N3 Mn2 O3 92.64(8) 3_757 .
N3 Mn2 O3 87.36(8) . .
O3 Mn2 O3 180.0 3_757 .
C15 O2 Mn2 132.05(16) . .
O2 C15 C20 122.6(2) . .
O2 C15 C16 118.4(2) . .
C20 C15 C16 119.0(2) . .
C17 C16 C15 118.5(2) . .
C17 C16 C30 120.4(2) . .
C15 C16 C30 121.0(2) . .
C16 C30 H30A 109.5 . .
C16 C30 H30B 109.5 . .
H30A C30 H30B 109.5 . .
C16 C30 H30C 109.5 . .
H30A C30 H30C 109.5 . .
H30B C30 H30C 109.5 . .
C16 C17 C18 122.8(2) . .
C16 C17 H17 118.6 . .
C18 C17 H17 118.6 . .
C19 C18 C17 118.7(2) . .
C19 C18 H18 120.7 . .
C17 C18 H18 120.7 . .
C18 C19 C20 120.9(2) . .
C18 C19 H19 119.5 . .
C20 C19 H19 119.5 . .
C19 C20 C15 120.2(2) . .
C19 C20 C21 117.3(2) . .
C15 C20 C21 122.3(2) . .
N3 C21 C20 128.3(2) . .
N3 C21 H21 115.8 . .
C20 C21 H21 115.8 . .
C21 N3 C22 115.8(2) . .
C21 N3 Mn2 123.36(17) . .
C22 N3 Mn2 120.78(15) . .
N3 C22 C23 112.1(2) . .
N3 C22 H22A 109.2 . .
C23 C22 H22A 109.2 . .
N3 C22 H22B 109.2 . .
C23 C22 H22B 109.2 . .
H22A C22 H22B 107.9 . .
C24 C23 C22 113.0(2) . .
C24 C23 H23A 109.0 . .
C22 C23 H23A 109.0 . .
C24 C23 H23B 109.0 . .
C22 C23 H23B 109.0 . .
H23A C23 H23B 107.8 . .
N4 C24 C25 121.5(2) . .
N4 C24 C23 116.6(2) . .
C25 C24 C23 121.9(2) . .
C26 C25 C24 119.5(2) . .
C26 C25 H25 120.3 . .
C24 C25 H25 120.3 . .
C27 C26 C25 118.8(3) . .
C27 C26 H26 120.6 . .
C25 C26 H26 120.6 . .
C28 C27 C26 118.3(3) . .
C28 C27 H27 120.9 . .
C26 C27 H27 120.9 . .
N4 C28 C27 123.7(3) . .
N4 C28 H28 118.2 . .
C27 C28 H28 118.2 . .
C28 N4 C24 118.2(2) . .
Mn2 O3 H1O3 115.0(19) . .
Mn2 O3 H2O3 121(2) . .
H1O3 O3 H2O3 114(3) . .
O6 Cl O5 110.37(12) . .
O6 Cl O7 109.12(13) . .
O5 Cl O7 109.97(12) . .
O6 Cl O4 109.50(12) . .
O5 Cl O4 109.39(12) . .
O7 Cl O4 108.47(12) . .

loop_
_geom_bond_atom_site_label_1
_geom_bond_atom_site_label_2
_geom_bond_distance
_geom_bond_site_symmetry_2
Mn1 O1 1.8708(17) 3_656
Mn1 O1 1.8709(17) .
Mn1 N1 2.022(2) 3_656
Mn1 N1 2.022(2) .
Mn1 N2 2.374(2) .
Mn1 N2 2.374(2) 3_656
O1 C1 1.323(3) .
C1 C6 1.415(4) .
C1 C2 1.417(4) .
C2 C3 1.381(4) .
C2 C29 1.493(4) .
C29 H29A 0.9800 .
C29 H29B 0.9800 .
C29 H29C 0.9800 .
C3 C4 1.380(4) .
C3 H3 0.9500 .
C4 C5 1.375(4) .
C4 H4 0.9500 .
C5 C6 1.404(4) .
C5 H5 0.9500 .
C6 C7 1.432(4) .
C7 N1 1.283(3) .
C7 H7 0.9500 .
N1 C8 1.464(3) .
C8 C9 1.533(3) .
C8 H8A 0.9900 .
C8 H8B 0.9900 .
C9 C10 1.507(4) .
C9 H9A 0.9900 .
C9 H9B 0.9900 .
C10 N2 1.349(3) .
C10 C11 1.385(4) .
C11 C12 1.378(4) .
C11 H11 0.9500 .
C12 C13 1.375(4) .
C12 H12 0.9500 .
C13 C14 1.375(4) .
C13 H13 0.9500 .
C14 N2 1.342(3) .
C14 H14 0.9500 .
Mn2 O2 1.8765(17) 3_757
Mn2 O2 1.8765(17) .
Mn2 N3 2.034(2) 3_757
Mn2 N3 2.034(2) .
Mn2 O3 2.251(2) 3_757
Mn2 O3 2.251(2) .
O2 C15 1.321(3) .
C15 C20 1.409(4) .
C15 C16 1.418(4) .
C16 C17 1.380(4) .
C16 C30 1.493(4) .
C30 H30A 0.9800 .
C30 H30B 0.9800 .
C30 H30C 0.9800 .
C17 C18 1.399(4) .
C17 H17 0.9500 .
C18 C19 1.367(4) .
C18 H18 0.9500 .
C19 C20 1.404(3) .
C19 H19 0.9500 .
C20 C21 1.429(4) .
C21 N3 1.290(3) .
C21 H21 0.9500 .
N3 C22 1.472(3) .
C22 C23 1.533(3) .
C22 H22A 0.9900 .
C22 H22B 0.9900 .
C23 C24 1.492(4) .
C23 H23A 0.9900 .
C23 H23B 0.9900 .
C24 N4 1.342(3) .
C24 C25 1.393(3) .
C25 C26 1.386(4) .
C25 H25 0.9500 .
C26 C27 1.382(4) .
C26 H26 0.9500 .
C27 C28 1.378(4) .
C27 H27 0.9500 .
C28 N4 1.339(3) .
C28 H28 0.9500 .
O3 H1O3 0.85(3) .
O3 H2O3 0.76(3) .
Cl O6 1.4252(19) .
Cl O5 1.4279(19) .
Cl O7 1.429(2) .
Cl O4 1.4459(19) .

loop_
_geom_hbond_atom_site_label_D
_geom_hbond_atom_site_label_H
_geom_hbond_atom_site_label_A
_geom_hbond_distance_DH
_geom_hbond_distance_HA
_geom_hbond_distance_DA
_geom_hbond_angle_DHA
_geom_hbond_site_symmetry_A
O3 H1O3 N4 0.85(3) 1.96(3) 2.799(3) 171(3) .
O3 H2O3 O4 0.76(3) 2.20(3) 2.939(3) 164(3) 3_657

loop_
_geom_torsion_atom_site_label_1
_geom_torsion_atom_site_label_2
_geom_torsion_atom_site_label_3
_geom_torsion_atom_site_label_4
_geom_torsion
_geom_torsion_site_symmetry_1
N1 Mn1 O1 C1 141.27(19) 3_656
N1 Mn1 O1 C1 -38.73(19) .
N2 Mn1 O1 C1 -122.00(18) .
N2 Mn1 O1 C1 58.00(18) 3_656
Mn1 O1 C1 C6 30.9(3) .
Mn1 O1 C1 C2 -150.88(18) .
O1 C1 C2 C3 -179.1(2) .
C6 C1 C2 C3 -0.8(3) .
O1 C1 C2 C29 2.2(3) .
C6 C1 C2 C29 -179.5(2) .
C1 C2 C3 C4 -0.1(4) .
C29 C2 C3 C4 178.5(3) .
C2 C3 C4 C5 1.1(4) .
C3 C4 C5 C6 -1.2(4) .
C4 C5 C6 C1 0.2(4) .
C4 C5 C6 C7 175.4(2) .
O1 C1 C6 C5 179.0(2) .
C2 C1 C6 C5 0.8(3) .
O1 C1 C6 C7 3.9(4) .
C2 C1 C6 C7 -174.3(2) .
C5 C6 C7 N1 167.8(2) .
C1 C6 C7 N1 -17.1(4) .
C6 C7 N1 C8 170.7(2) .
C6 C7 N1 Mn1 -3.5(4) .
O1 Mn1 N1 C7 -154.9(2) 3_656
O1 Mn1 N1 C7 25.1(2) .
N2 Mn1 N1 C7 121.8(2) .
N2 Mn1 N1 C7 -58.2(2) 3_656
O1 Mn1 N1 C8 30.86(17) 3_656
O1 Mn1 N1 C8 -149.13(17) .
N2 Mn1 N1 C8 -52.48(17) .
N2 Mn1 N1 C8 127.52(17) 3_656
C7 N1 C8 C9 -100.5(3) .
Mn1 N1 C8 C9 74.1(2) .
N1 C8 C9 C10 -61.8(3) .
C8 C9 C10 N2 45.8(3) .
C8 C9 C10 C11 -138.9(3) .
N2 C10 C11 C12 3.9(4) .
C9 C10 C11 C12 -171.4(2) .
C10 C11 C12 C13 0.0(4) .
C11 C12 C13 C14 -2.7(4) .
C12 C13 C14 N2 1.7(4) .
C13 C14 N2 C10 2.1(4) .
C13 C14 N2 Mn1 -152.2(2) .
C11 C10 N2 C14 -4.9(4) .
C9 C10 N2 C14 170.3(2) .
C11 C10 N2 Mn1 147.8(2) .
C9 C10 N2 Mn1 -36.9(3) .
O1 Mn1 N2 C14 96.53(18) 3_656
O1 Mn1 N2 C14 -83.47(18) .
N1 Mn1 N2 C14 8.97(18) 3_656
N1 Mn1 N2 C14 -171.03(18) .
O1 Mn1 N2 C10 -56.87(19) 3_656
O1 Mn1 N2 C10 123.13(19) .
N1 Mn1 N2 C10 -144.43(19) 3_656
N1 Mn1 N2 C10 35.58(19) .
N3 Mn2 O2 C15 172.1(2) 3_757
N3 Mn2 O2 C15 -7.9(2) .
O3 Mn2 O2 C15 -100.6(2) 3_757
O3 Mn2 O2 C15 79.4(2) .
Mn2 O2 C15 C20 4.3(3) .
Mn2 O2 C15 C16 -177.71(16) .
O2 C15 C16 C17 -176.7(2) .
C20 C15 C16 C17 1.4(3) .
O2 C15 C16 C30 1.8(3) .
C20 C15 C16 C30 179.9(2) .
C15 C16 C17 C18 -1.6(4) .
C30 C16 C17 C18 179.9(2) .
C16 C17 C18 C19 0.8(4) .
C17 C18 C19 C20 0.2(4) .
C18 C19 C20 C15 -0.3(4) .
C18 C19 C20 C21 174.3(2) .
O2 C15 C20 C19 177.5(2) .
C16 C15 C20 C19 -0.5(4) .
O2 C15 C20 C21 3.2(4) .
C16 C15 C20 C21 -174.9(2) .
C19 C20 C21 N3 -177.9(2) .
C15 C20 C21 N3 -3.4(4) .
C20 C21 N3 C22 179.3(2) .
C20 C21 N3 Mn2 -3.1(4) .
O2 Mn2 N3 C21 -173.0(2) 3_757
O2 Mn2 N3 C21 6.9(2) .
O3 Mn2 N3 C21 99.72(19) 3_757
O3 Mn2 N3 C21 -80.29(19) .
O2 Mn2 N3 C22 4.48(18) 3_757
O2 Mn2 N3 C22 -175.52(18) .
O3 Mn2 N3 C22 -82.75(18) 3_757
O3 Mn2 N3 C22 97.24(18) .
C21 N3 C22 C23 97.7(2) .
Mn2 N3 C22 C23 -80.0(2) .
N3 C22 C23 C24 -59.6(3) .
C22 C23 C24 N4 89.4(3) .
C22 C23 C24 C25 -88.3(3) .
N4 C24 C25 C26 0.2(4) .
C23 C24 C25 C26 177.8(2) .
C24 C25 C26 C27 -0.1(4) .
C25 C26 C27 C28 -0.1(4) .
C26 C27 C28 N4 0.3(4) .
C27 C28 N4 C24 -0.2(4) .
C25 C24 N4 C28 0.0(4) .
C23 C24 N4 C28 -177.8(2) .
